data_7009086
loop_
_publ_author_name
'Kerr, Joy L.'
'Landells, John S.'
'Larsen, David S.'
'Robinson, Brian H.'
'Simpson, Jim'

_publ_section_title
;
 Synthesis and structure of N-ferrocenylglycosylamines; redox chemistry
 of O-ferrocenylglycosides&#x200A;&#x2020; and
 N-ferrocenylglycosylamines
;
_journal_issue 9
_journal_name_full 'Journal of the Chemical Society, Dalton Transactions'
_journal_page_first 1411
_journal_paper_doi 10.1039/a908513k
_journal_year 2000
_chemical_formula_sum 'C36 H41 Fe2 N O9'
_chemical_formula_weight 743.40
_chemical_name_systematic
; 
 ? 
;
_space_group_IT_number 4
_symmetry_cell_setting monoclinic
_symmetry_space_group_name_Hall 'P 2yb'
_symmetry_space_group_name_H-M 'P 1 21 1'
_atom_sites_solution_hydrogens geom
_atom_sites_solution_primary direct
_atom_sites_solution_secondary difmap
_audit_creation_method SHELXL-97
_cell_angle_alpha 90.00
_cell_angle_beta 98.56(2)
_cell_angle_gamma 90.00
_cell_formula_units_Z 2
_cell_length_a 10.692(4)
_cell_length_b 10.746(4)
_cell_length_c 15.212(4)
_cell_measurement_reflns_used 15
_cell_measurement_temperature 293(2)
_cell_measurement_theta_max 49.98
_cell_measurement_theta_min 20.74
_cell_volume 1728.3(10)
_computing_cell_refinement 'Siemens XSCANS'
_computing_data_collection 'Siemens XSCANS'
_computing_data_reduction 'Siemens XSCANS'
_computing_molecular_graphics 'SHELXTL-PC (Sheldrick 1990)'
_computing_structure_refinement 'SHELXL-97 (Sheldrick, 1997)'
_computing_structure_solution 'SHELXS-97 (Sheldrick, 1990)'
_diffrn_ambient_temperature 293(2)
_diffrn_measured_fraction_theta_full 0.999
_diffrn_measured_fraction_theta_max 0.999
_diffrn_measurement_device_type 'Siemens P4'
_diffrn_measurement_method '\w scans'
_diffrn_radiation_monochromator graphite
_diffrn_radiation_source 'fine-focus sealed tube'
_diffrn_radiation_type MoK\a
_diffrn_radiation_wavelength 0.71073
_diffrn_reflns_av_R_equivalents 0.0435
_diffrn_reflns_av_sigmaI/netI 0.0633
_diffrn_reflns_limit_h_max 12
_diffrn_reflns_limit_h_min -12
_diffrn_reflns_limit_k_max 12
_diffrn_reflns_limit_k_min 0
_diffrn_reflns_limit_l_max 18
_diffrn_reflns_limit_l_min -18
_diffrn_reflns_number 4371
_diffrn_reflns_theta_full 25.00
_diffrn_reflns_theta_max 25.00
_diffrn_reflns_theta_min 2.18
_diffrn_standards_decay_% 1.06
_diffrn_standards_interval_count 97
_diffrn_standards_number 3
_exptl_absorpt_coefficient_mu 0.895
_exptl_absorpt_correction_T_max 0.290
_exptl_absorpt_correction_T_min 0.334
_exptl_absorpt_correction_type 'empirical \y scans'
_exptl_crystal_colour orange
_exptl_crystal_density_diffrn 1.428
_exptl_crystal_density_method 'not measured'
_exptl_crystal_F_000 776
_exptl_crystal_size_max 0.6
_exptl_crystal_size_mid 0.3
_exptl_crystal_size_min 0.3
_refine_diff_density_max 0.442
_refine_diff_density_min -0.290
_refine_diff_density_rms 0.069
_refine_ls_abs_structure_details 'Flack H D (1983), Acta Cryst. A39, 876-881'
_refine_ls_abs_structure_Flack 0.01(3)
_refine_ls_extinction_method none
_refine_ls_goodness_of_fit_ref 0.985
_refine_ls_hydrogen_treatment mixed
_refine_ls_matrix_type full
_refine_ls_number_parameters 447
_refine_ls_number_reflns 3217
_refine_ls_number_restraints 7
_refine_ls_restrained_S_all 0.984
_refine_ls_R_factor_all 0.0682
_refine_ls_R_factor_gt 0.0433
_refine_ls_shift/su_max 0.001
_refine_ls_shift/su_mean 0.000
_refine_ls_structure_factor_coef Fsqd
_refine_ls_weighting_details 'w=1/[\s^2^(Fo^2^)+(0.0608P)^2^+0.0000P] where P=(Fo^2^+2Fc^2^)/3'
_refine_ls_weighting_scheme calc
_refine_ls_wR_factor_gt 0.0940
_refine_ls_wR_factor_ref 0.1060
_reflns_number_gt 2521
_reflns_number_total 3217
_reflns_threshold_expression >2sigma(I)
_cod_data_source_file a908513k.txt
_cod_data_source_block compound4
_cod_depositor_comments
;
The following automatic conversions were performed:

'_refine_ls_weighting_scheme' value 'calc
w=1/[\s^2^(Fo^2^)+(0.0608P)^2^+0.0000P] where P=(Fo^2^+2Fc^2^)/3' was
changed to 'calc'. New tag '_refine_ls_weighting_details' was
created. The value of the new tag was set to
'w=1/[\s^2^(Fo^2^)+(0.0608P)^2^+0.0000P] where P=(Fo^2^+2Fc^2^)/3'.

Automatic conversion script
Id: cif_fix_values 3143 2015-03-26 13:38:13Z robertas 
;
_cod_original_sg_symbol_H-M P21
_cod_database_code 7009086

loop_
_symmetry_equiv_pos_as_xyz
'x, y, z'
'-x, y+1/2, -z'

loop_
_atom_site_label
_atom_site_type_symbol
_atom_site_fract_x
_atom_site_fract_y
_atom_site_fract_z
_atom_site_U_iso_or_equiv
_atom_site_adp_type
_atom_site_occupancy
_atom_site_calc_flag
_atom_site_refinement_flags
_atom_site_disorder_assembly
_atom_site_disorder_group
Fe1 Fe 0.75700(9) 0.14629(8) 0.69171(5) 0.0271(2) Uani 1 d . . .
Fe2 Fe 0.76800(9) 0.66187(9) 0.45583(5) 0.0300(2) Uani 1 d . . .
C1 C 0.7844(6) 0.6495(7) 0.7847(3) 0.0260(12) Uani 1 d . . .
H1 H 0.7830 0.7314 0.7563 0.031 Uiso 1 calc R . .
C2 C 0.6710(6) 0.6412(6) 0.8352(3) 0.0252(13) Uani 1 d . . .
H2 H 0.6639 0.5578 0.8599 0.030 Uiso 1 calc R . .
C3 C 0.6820(6) 0.7392(6) 0.9077(4) 0.0284(14) Uani 1 d . . .
H3 H 0.6667 0.8215 0.8805 0.034 Uiso 1 calc R . .
C4 C 0.8095(6) 0.7388(6) 0.9658(4) 0.0298(15) Uani 1 d . . .
H4 H 0.8183 0.6650 1.0041 0.036 Uiso 1 calc R . .
C5 C 0.9154(6) 0.7426(6) 0.9080(4) 0.0268(14) Uani 1 d . . .
H5 H 0.9111 0.8208 0.8745 0.032 Uiso 1 calc R . .
C6 C 1.0440(6) 0.7292(7) 0.9629(4) 0.0370(16) Uani 1 d . . .
H6A H 1.0503 0.7827 1.0147 0.044 Uiso 1 calc R . .
H6B H 1.0570 0.6439 0.9829 0.044 Uiso 1 calc R . .
C7 C 1.1771(9) 0.8822(8) 0.9132(7) 0.057(2) Uani 1 d . . .
C8 C 1.2602(9) 0.9099(10) 0.8460(7) 0.084(4) Uani 1 d . . .
H8A H 1.2092 0.9251 0.7895 0.125 Uiso 1 calc R . .
H8B H 1.3150 0.8404 0.8410 0.125 Uiso 1 calc R . .
H8C H 1.3101 0.9824 0.8638 0.125 Uiso 1 calc R . .
C9 C 0.8351(7) 0.8410(7) 1.1075(4) 0.0377(18) Uani 1 d . . .
C10 C 0.8157(8) 0.9607(7) 1.1521(5) 0.0453(19) Uani 1 d . . .
H10A H 0.8096 0.9457 1.2135 0.068 Uiso 1 calc R . .
H10B H 0.7391 0.9989 1.1236 0.068 Uiso 1 calc R . .
H10C H 0.8859 1.0150 1.1479 0.068 Uiso 1 calc R . .
C11 C 0.5241(8) 0.8102(8) 0.9927(5) 0.0437(19) Uani 1 d . . .
C12 C 0.4424(8) 0.7628(10) 1.0585(5) 0.062(3) Uani 1 d . . .
H12A H 0.4083 0.6829 1.0395 0.093 Uiso 1 calc R . .
H12B H 0.3745 0.8202 1.0617 0.093 Uiso 1 calc R . .
H12C H 0.4926 0.7550 1.1160 0.093 Uiso 1 calc R . .
C13 C 0.4783(7) 0.5801(7) 0.7453(4) 0.0385(18) Uani 1 d . . .
C14 C 0.3685(7) 0.6297(9) 0.6797(5) 0.060(3) Uani 1 d . . .
H14A H 0.3102 0.6724 0.7115 0.090 Uiso 1 calc R . .
H14B H 0.3260 0.5617 0.6470 0.090 Uiso 1 calc R . .
H14C H 0.3998 0.6863 0.6393 0.090 Uiso 1 calc R . .
C15 C 0.8048(6) 0.4271(5) 0.7505(4) 0.0265(14) Uani 1 d . . .
H15A H 0.8923 0.4164 0.7773 0.032 Uiso 1 calc R . .
H15B H 0.7519 0.4119 0.7959 0.032 Uiso 1 calc R . .
C16 C 0.8748(6) 0.5892(6) 0.6570(4) 0.0277(15) Uani 1 d . . .
H16A H 0.8941 0.5149 0.6253 0.033 Uiso 1 calc R . .
H16B H 0.9529 0.6181 0.6916 0.033 Uiso 1 calc R . .
C60 C 0.7738(7) 0.3352(6) 0.6778(4) 0.0257(16) Uani 1 d . . .
C61 C 0.6476(7) 0.2954(6) 0.6414(4) 0.0319(16) Uani 1 d . . .
H61 H 0.5726 0.3236 0.6586 0.038 Uiso 1 calc R . .
C62 C 0.6587(8) 0.2043(6) 0.5737(4) 0.0396(19) Uani 1 d . . .
H62 H 0.5924 0.1616 0.5404 0.048 Uiso 1 calc R . .
C63 C 0.7887(8) 0.1911(6) 0.5669(4) 0.0416(19) Uani 1 d . . .
H63 H 0.8225 0.1389 0.5277 0.050 Uiso 1 calc R . .
C64 C 0.8579(7) 0.2709(6) 0.6298(4) 0.0295(15) Uani 1 d . . .
H64 H 0.9453 0.2799 0.6385 0.035 Uiso 1 calc R . .
C65 C 0.7838(7) 0.1062(6) 0.8241(4) 0.0364(18) Uani 1 d . . .
H65 H 0.7922 0.1646 0.8697 0.044 Uiso 1 calc R . .
C66 C 0.6696(7) 0.0528(7) 0.7832(4) 0.0340(17) Uani 1 d . . .
H66 H 0.5894 0.0686 0.7974 0.041 Uiso 1 calc R . .
C67 C 0.6986(8) -0.0281(6) 0.7173(4) 0.0373(18) Uani 1 d . . .
H67 H 0.6401 -0.0752 0.6799 0.045 Uiso 1 calc R . .
C68 C 0.8285(8) -0.0275(6) 0.7163(5) 0.042(2) Uani 1 d . . .
H68 H 0.8717 -0.0732 0.6785 0.051 Uiso 1 calc R . .
C69 C 0.8830(7) 0.0561(7) 0.7840(5) 0.0373(18) Uani 1 d . . .
H69 H 0.9686 0.0742 0.7990 0.045 Uiso 1 calc R . .
C70 C 0.8256(7) 0.6888(6) 0.5897(4) 0.0308(16) Uani 1 d . . .
C71 C 0.6977(7) 0.7258(7) 0.5647(4) 0.0341(17) Uani 1 d . . .
H71 H 0.6282 0.6930 0.5869 0.041 Uiso 1 calc R . .
C72 C 0.6940(7) 0.8218(6) 0.4996(4) 0.0353(17) Uani 1 d . . .
H72 H 0.6223 0.8633 0.4724 0.042 Uiso 1 calc R . .
C73 C 0.8209(9) 0.8426(7) 0.4840(5) 0.046(2) Uani 1 d . . .
H73 H 0.8466 0.9007 0.4451 0.055 Uiso 1 calc R . .
C74 C 0.9004(7) 0.7591(6) 0.5383(4) 0.0338(16) Uani 1 d . . .
H74 H 0.9874 0.7515 0.5400 0.041 Uiso 1 calc R . .
C75 C 0.7759(11) 0.4788(8) 0.4295(5) 0.056(3) Uani 1 d . . .
H75 H 0.7974 0.4171 0.4719 0.068 Uiso 1 calc R . .
C76 C 0.6530(11) 0.5240(12) 0.4001(8) 0.084(4) Uani 1 d . . .
H76 H 0.5782 0.4983 0.4188 0.101 Uiso 1 calc R . .
C77 C 0.6670(12) 0.6144(11) 0.3376(7) 0.081(4) Uani 1 d . . .
H77 H 0.6018 0.6615 0.3068 0.097 Uiso 1 calc R . .
C78 C 0.7920(11) 0.6236(8) 0.3285(5) 0.063(3) Uani 1 d . . .
H78 H 0.8256 0.6773 0.2901 0.075 Uiso 1 calc R . .
C79 C 0.8585(9) 0.5421(8) 0.3844(6) 0.054(2) Uani 1 d . . .
H79 H 0.9456 0.5305 0.3914 0.065 Uiso 1 calc R . .
O2 O 0.5586(4) 0.6727(4) 0.7735(3) 0.0311(10) Uani 1 d . . .
O3 O 0.5858(5) 0.7134(4) 0.9625(3) 0.0373(12) Uani 1 d . . .
O4 O 0.8151(5) 0.8502(4) 1.0187(3) 0.0365(12) Uani 1 d . . .
O5 O 0.8982(4) 0.6406(4) 0.8482(2) 0.0285(9) Uani 1 d . . .
O6 O 1.1388(5) 0.7637(5) 0.9088(3) 0.0429(13) Uani 1 d . . .
O7 O 1.1438(9) 0.9535(6) 0.9635(6) 0.107(3) Uani 1 d . . .
O8 O 0.883(4) 0.751(3) 1.1459(13) 0.052(8) Uani 0.65(12) d PU A 1
O8' O 0.820(14) 0.736(4) 1.140(3) 0.083(17) Uani 0.35(12) d PU A 2
O9 O 0.5340(6) 0.9149(5) 0.9711(4) 0.0608(16) Uani 1 d . . .
O10 O 0.4893(5) 0.4740(5) 0.7698(3) 0.0492(14) Uani 1 d . . .
N1 N 0.7853(5) 0.5568(5) 0.7176(3) 0.0261(13) Uani 1 d . . .

loop_
_atom_site_aniso_label
_atom_site_aniso_U_11
_atom_site_aniso_U_22
_atom_site_aniso_U_33
_atom_site_aniso_U_23
_atom_site_aniso_U_13
_atom_site_aniso_U_12
Fe1 0.0404(6) 0.0187(4) 0.0219(4) 0.0005(4) 0.0037(4) -0.0013(5)
Fe2 0.0401(6) 0.0301(5) 0.0196(4) -0.0007(4) 0.0039(4) 0.0028(6)
C1 0.039(3) 0.020(3) 0.017(2) 0.004(3) -0.002(2) 0.001(4)
C2 0.036(3) 0.019(3) 0.021(3) 0.004(3) 0.001(2) 0.006(3)
C3 0.041(4) 0.021(3) 0.024(3) 0.005(3) 0.009(3) -0.001(3)
C4 0.050(4) 0.017(3) 0.021(3) -0.003(3) 0.003(3) 0.002(3)
C5 0.032(4) 0.024(3) 0.022(3) 0.004(3) -0.002(3) 0.006(3)
C6 0.045(4) 0.033(4) 0.029(3) -0.001(3) -0.009(3) -0.001(4)
C7 0.051(6) 0.041(5) 0.077(7) 0.009(5) -0.002(5) 0.001(4)
C8 0.058(7) 0.094(8) 0.095(8) 0.039(7) -0.001(6) -0.025(6)
C9 0.055(5) 0.035(4) 0.021(3) -0.003(3) 0.000(3) -0.003(4)
C10 0.046(5) 0.052(5) 0.037(4) -0.016(4) 0.004(4) 0.000(4)
C11 0.046(5) 0.050(5) 0.036(4) -0.006(4) 0.010(4) 0.005(4)
C12 0.045(5) 0.100(8) 0.046(5) -0.010(5) 0.022(4) -0.005(5)
C13 0.042(5) 0.045(5) 0.029(4) -0.006(3) 0.009(3) -0.010(4)
C14 0.041(5) 0.091(8) 0.044(4) 0.009(5) -0.004(4) 0.007(5)
C15 0.031(4) 0.024(3) 0.024(3) 0.004(3) 0.000(3) 0.002(3)
C16 0.035(4) 0.021(3) 0.027(3) -0.007(3) 0.004(3) 0.002(3)
C60 0.037(4) 0.017(3) 0.022(3) 0.007(3) 0.001(3) -0.008(3)
C61 0.041(4) 0.024(3) 0.030(3) 0.001(3) 0.003(3) 0.005(3)
C62 0.062(5) 0.026(4) 0.025(3) 0.007(3) -0.012(3) -0.011(4)
C63 0.068(6) 0.030(4) 0.027(3) -0.004(3) 0.009(4) -0.005(4)
C64 0.042(4) 0.023(3) 0.026(3) 0.004(3) 0.013(3) -0.005(3)
C65 0.064(5) 0.029(4) 0.014(3) 0.008(3) -0.002(3) 0.003(4)
C66 0.043(5) 0.037(4) 0.025(3) 0.010(3) 0.014(3) -0.002(4)
C67 0.057(5) 0.023(3) 0.030(4) 0.004(3) 0.002(4) -0.006(4)
C68 0.063(6) 0.021(4) 0.045(5) 0.013(3) 0.016(4) 0.013(4)
C69 0.039(4) 0.033(4) 0.038(4) 0.015(3) 0.001(3) 0.007(3)
C70 0.038(4) 0.029(4) 0.025(3) -0.009(3) 0.002(3) -0.002(3)
C71 0.048(4) 0.033(4) 0.020(3) -0.009(3) 0.004(3) 0.001(4)
C72 0.048(5) 0.030(4) 0.029(3) -0.004(3) 0.008(3) 0.010(3)
C73 0.082(6) 0.026(4) 0.029(4) 0.003(3) 0.008(4) 0.003(4)
C74 0.043(4) 0.029(4) 0.030(3) 0.003(3) 0.005(3) -0.005(3)
C75 0.108(9) 0.031(4) 0.029(4) -0.009(4) 0.007(5) -0.010(5)
C76 0.063(7) 0.109(9) 0.088(8) -0.078(8) 0.041(6) -0.049(7)
C77 0.082(8) 0.090(9) 0.057(6) -0.044(6) -0.037(6) 0.045(7)
C78 0.119(9) 0.052(6) 0.021(4) -0.004(4) 0.022(5) 0.005(6)
C79 0.050(5) 0.055(5) 0.057(5) -0.028(5) 0.007(4) 0.004(5)
O2 0.034(2) 0.029(3) 0.029(2) 0.002(2) 0.0002(18) 0.002(2)
O3 0.052(3) 0.035(3) 0.028(2) 0.002(2) 0.017(2) -0.004(2)
O4 0.069(4) 0.021(2) 0.020(2) -0.0023(19) 0.008(2) 0.002(2)
O5 0.039(2) 0.022(2) 0.0233(19) -0.002(2) 0.0002(17) 0.005(2)
O6 0.044(3) 0.041(3) 0.042(3) -0.005(2) 0.000(2) -0.006(3)
O7 0.150(8) 0.038(4) 0.139(8) -0.030(5) 0.038(7) -0.031(5)
O8 0.085(17) 0.043(10) 0.021(5) -0.002(5) -0.010(7) 0.006(8)
O8' 0.15(5) 0.063(15) 0.025(11) 0.008(10) -0.01(2) -0.04(2)
O9 0.070(4) 0.047(4) 0.072(4) -0.006(3) 0.033(3) 0.010(3)
O10 0.048(3) 0.050(3) 0.050(3) -0.003(3) 0.008(3) -0.017(3)
N1 0.042(4) 0.015(2) 0.021(3) -0.004(2) 0.005(2) -0.001(2)

loop_
_atom_type_symbol
_atom_type_description
_atom_type_scat_dispersion_real
_atom_type_scat_dispersion_imag
_atom_type_scat_source
C C 0.0033 0.0016 'International Tables Vol C Tables 4.2.6.8 and 6.1.1.4'
H H 0.0000 0.0000 'International Tables Vol C Tables 4.2.6.8 and 6.1.1.4'
N N 0.0061 0.0033 'International Tables Vol C Tables 4.2.6.8 and 6.1.1.4'
O O 0.0106 0.0060 'International Tables Vol C Tables 4.2.6.8 and 6.1.1.4'
Fe Fe 0.3463 0.8444 'International Tables Vol C Tables 4.2.6.8 and 6.1.1.4'

loop_
_geom_angle_atom_site_label_1
_geom_angle_atom_site_label_2
_geom_angle_atom_site_label_3
_geom_angle
_geom_angle_site_symmetry_1
_geom_angle_site_symmetry_3
_geom_angle_publ_flag
C67 Fe1 C68 40.0(3) . . ?
C67 Fe1 C63 119.7(3) . . ?
C68 Fe1 C63 106.2(3) . . ?
C67 Fe1 C64 153.5(3) . . ?
C68 Fe1 C64 118.6(3) . . ?
C63 Fe1 C64 40.5(3) . . ?
C67 Fe1 C65 67.5(3) . . ?
C68 Fe1 C65 68.3(3) . . ?
C63 Fe1 C65 162.5(3) . . ?
C64 Fe1 C65 126.2(3) . . ?
C67 Fe1 C62 108.5(3) . . ?
C68 Fe1 C62 125.0(3) . . ?
C63 Fe1 C62 40.7(3) . . ?
C64 Fe1 C62 68.3(3) . . ?
C65 Fe1 C62 156.0(3) . . ?
C67 Fe1 C69 67.7(3) . . ?
C68 Fe1 C69 40.9(3) . . ?
C63 Fe1 C69 124.7(3) . . ?
C64 Fe1 C69 106.8(3) . . ?
C65 Fe1 C69 40.4(3) . . ?
C62 Fe1 C69 162.3(3) . . ?
C67 Fe1 C66 40.0(3) . . ?
C68 Fe1 C66 67.8(3) . . ?
C63 Fe1 C66 154.8(3) . . ?
C64 Fe1 C66 164.2(3) . . ?
C65 Fe1 C66 40.3(3) . . ?
C62 Fe1 C66 121.3(3) . . ?
C69 Fe1 C66 67.8(3) . . ?
C67 Fe1 C60 165.2(3) . . ?
C68 Fe1 C60 153.2(3) . . ?
C63 Fe1 C60 68.9(3) . . ?
C64 Fe1 C60 40.6(3) . . ?
C65 Fe1 C60 108.0(3) . . ?
C62 Fe1 C60 69.4(3) . . ?
C69 Fe1 C60 118.8(3) . . ?
C66 Fe1 C60 127.6(3) . . ?
C67 Fe1 C61 127.9(3) . . ?
C68 Fe1 C61 163.6(3) . . ?
C63 Fe1 C61 68.5(3) . . ?
C64 Fe1 C61 68.2(3) . . ?
C65 Fe1 C61 121.3(3) . . ?
C62 Fe1 C61 41.1(3) . . ?
C69 Fe1 C61 154.7(3) . . ?
C66 Fe1 C61 110.0(3) . . ?
C60 Fe1 C61 41.1(3) . . ?
C75 Fe2 C77 67.0(4) . . ?
C75 Fe2 C79 39.9(3) . . ?
C77 Fe2 C79 66.2(4) . . ?
C75 Fe2 C76 40.8(4) . . ?
C77 Fe2 C76 40.0(4) . . ?
C79 Fe2 C76 67.6(4) . . ?
C75 Fe2 C78 66.3(3) . . ?
C77 Fe2 C78 39.4(4) . . ?
C79 Fe2 C78 38.8(3) . . ?
C76 Fe2 C78 67.0(4) . . ?
C75 Fe2 C74 125.4(4) . . ?
C77 Fe2 C74 155.4(5) . . ?
C79 Fe2 C74 108.3(3) . . ?
C76 Fe2 C74 162.8(5) . . ?
C78 Fe2 C74 121.1(4) . . ?
C75 Fe2 C71 121.6(3) . . ?
C77 Fe2 C71 126.6(4) . . ?
C79 Fe2 C71 156.3(3) . . ?
C76 Fe2 C71 108.2(3) . . ?
C78 Fe2 C71 163.1(4) . . ?
C74 Fe2 C71 68.4(3) . . ?
C75 Fe2 C72 156.4(4) . . ?
C77 Fe2 C72 108.7(3) . . ?
C79 Fe2 C72 161.8(3) . . ?
C76 Fe2 C72 120.7(4) . . ?
C78 Fe2 C72 126.2(3) . . ?
C74 Fe2 C72 68.6(3) . . ?
C71 Fe2 C72 40.9(3) . . ?
C75 Fe2 C73 161.7(4) . . ?
C77 Fe2 C73 121.3(4) . . ?
C79 Fe2 C73 125.2(4) . . ?
C76 Fe2 C73 155.6(5) . . ?
C78 Fe2 C73 108.7(3) . . ?
C74 Fe2 C73 40.5(3) . . ?
C71 Fe2 C73 68.5(3) . . ?
C72 Fe2 C73 40.8(3) . . ?
C75 Fe2 C70 108.6(3) . . ?
C77 Fe2 C70 163.3(5) . . ?
C79 Fe2 C70 121.6(3) . . ?
C76 Fe2 C70 126.1(4) . . ?
C78 Fe2 C70 155.4(4) . . ?
C74 Fe2 C70 40.5(2) . . ?
C71 Fe2 C70 40.6(3) . . ?
C72 Fe2 C70 68.4(3) . . ?
C73 Fe2 C70 68.1(3) . . ?
N1 C1 O5 109.8(5) . . y
N1 C1 C2 114.1(5) . . y
O5 C1 C2 108.3(4) . . y
O2 C2 C3 106.0(5) . . ?
O2 C2 C1 107.7(4) . . ?
C3 C2 C1 110.0(5) . . y
O3 C3 C4 108.6(5) . . ?
O3 C3 C2 107.6(5) . . ?
C4 C3 C2 112.9(5) . . y
O4 C4 C3 106.5(5) . . ?
O4 C4 C5 109.0(5) . . ?
C3 C4 C5 110.0(5) . . y
O5 C5 C6 107.6(5) . . ?
O5 C5 C4 108.1(5) . . y
C6 C5 C4 111.7(5) . . ?
O6 C6 C5 108.6(5) . . ?
O7 C7 O6 122.3(9) . . ?
O7 C7 C8 126.1(9) . . ?
O6 C7 C8 111.6(9) . . ?
O8 C9 O8' 32(4) . . ?
O8 C9 O4 122.6(11) . . ?
O8' C9 O4 117(2) . . ?
O8 C9 C10 123.8(12) . . ?
O8' C9 C10 125(3) . . ?
O4 C9 C10 112.7(6) . . ?
O9 C11 O3 124.9(8) . . ?
O9 C11 C12 126.1(8) . . ?
O3 C11 C12 109.0(7) . . ?
O10 C13 O2 125.3(7) . . ?
O10 C13 C14 124.6(7) . . ?
O2 C13 C14 110.2(7) . . ?
C60 C15 N1 111.7(5) . . ?
N1 C16 C70 113.4(5) . . y
C64 C60 C61 106.6(6) . . ?
C64 C60 C15 128.3(6) . . ?
C61 C60 C15 125.1(6) . . ?
C64 C60 Fe1 69.1(4) . . ?
C61 C60 Fe1 69.9(4) . . ?
C15 C60 Fe1 126.5(4) . . ?
C62 C61 C60 107.7(6) . . ?
C62 C61 Fe1 68.5(4) . . ?
C60 C61 Fe1 69.0(4) . . ?
C63 C62 C61 107.9(6) . . ?
C63 C62 Fe1 69.6(4) . . ?
C61 C62 Fe1 70.4(4) . . ?
C64 C63 C62 108.2(6) . . ?
C64 C63 Fe1 69.8(4) . . ?
C62 C63 Fe1 69.8(4) . . ?
C63 C64 C60 109.7(6) . . ?
C63 C64 Fe1 69.7(4) . . ?
C60 C64 Fe1 70.3(4) . . ?
C69 C65 C66 108.3(6) . . ?
C69 C65 Fe1 69.9(4) . . ?
C66 C65 Fe1 70.4(4) . . ?
C67 C66 C65 107.5(7) . . ?
C67 C66 Fe1 69.3(4) . . ?
C65 C66 Fe1 69.3(4) . . ?
C68 C67 C66 109.5(7) . . ?
C68 C67 Fe1 70.0(4) . . ?
C66 C67 Fe1 70.7(4) . . ?
C67 C68 C69 107.3(7) . . ?
C67 C68 Fe1 70.0(4) . . ?
C69 C68 Fe1 69.9(4) . . ?
C65 C69 C68 107.5(7) . . ?
C65 C69 Fe1 69.7(4) . . ?
C68 C69 Fe1 69.2(4) . . ?
C74 C70 C71 107.6(6) . . ?
C74 C70 C16 125.4(6) . . ?
C71 C70 C16 126.9(6) . . ?
C74 C70 Fe2 68.9(4) . . ?
C71 C70 Fe2 68.9(3) . . ?
C16 C70 Fe2 126.1(4) . . ?
C70 C71 C72 108.3(6) . . ?
C70 C71 Fe2 70.5(4) . . ?
C72 C71 Fe2 69.9(4) . . ?
C71 C72 C73 107.4(6) . . ?
C71 C72 Fe2 69.3(4) . . ?
C73 C72 Fe2 69.8(4) . . ?
C74 C73 C72 107.9(6) . . ?
C74 C73 Fe2 69.2(4) . . ?
C72 C73 Fe2 69.4(4) . . ?
C73 C74 C70 108.7(7) . . ?
C73 C74 Fe2 70.3(4) . . ?
C70 C74 Fe2 70.6(4) . . ?
C79 C75 C76 108.0(9) . . ?
C79 C75 Fe2 70.4(5) . . ?
C76 C75 Fe2 70.2(5) . . ?
C77 C76 C75 105.6(9) . . ?
C77 C76 Fe2 69.7(6) . . ?
C75 C76 Fe2 68.9(5) . . ?
C78 C77 C76 109.2(9) . . ?
C78 C77 Fe2 70.8(5) . . ?
C76 C77 Fe2 70.4(5) . . ?
C79 C78 C77 108.7(9) . . ?
C79 C78 Fe2 70.1(4) . . ?
C77 C78 Fe2 69.8(5) . . ?
C78 C79 C75 108.6(9) . . ?
C78 C79 Fe2 71.0(5) . . ?
C75 C79 Fe2 69.7(5) . . ?
C13 O2 C2 117.5(5) . . ?
C11 O3 C3 118.3(5) . . ?
C9 O4 C4 119.3(5) . . ?
C5 O5 C1 113.3(5) . . ?
C7 O6 C6 116.8(7) . . ?
C1 N1 C16 111.0(5) . . y
C1 N1 C15 115.5(5) . . y
C16 N1 C15 111.3(5) . . y

loop_
_geom_bond_atom_site_label_1
_geom_bond_atom_site_label_2
_geom_bond_distance
_geom_bond_site_symmetry_2
_geom_bond_publ_flag
Fe1 C60 2.052(6) . ?
Fe1 C61 2.063(7) . ?
Fe1 C62 2.038(6) . ?
Fe1 C63 2.035(7) . ?
Fe1 C64 2.036(6) . ?
Fe1 C65 2.037(6) . ?
Fe1 C66 2.051(6) . ?
Fe1 C67 2.032(7) . ?
Fe1 C68 2.032(7) . ?
Fe1 C69 2.040(7) . ?
Fe2 C70 2.058(6) . ?
Fe2 C71 2.037(6) . ?
Fe2 C72 2.045(7) . ?
Fe2 C73 2.050(8) . ?
Fe2 C74 2.035(7) . ?
Fe2 C75 2.011(8) . ?
Fe2 C76 2.029(9) . ?
Fe2 C77 2.020(8) . ?
Fe2 C78 2.033(7) . ?
Fe2 C79 2.021(8) . ?
C1 N1 1.428(8) . y
C1 O5 1.439(6) . y
C1 C2 1.532(8) . y
C2 O2 1.450(7) . y
C2 C3 1.516(8) . y
C3 O3 1.444(7) . y
C3 C4 1.511(9) . y
C4 O4 1.438(7) . y
C4 C5 1.535(9) . y
C5 O5 1.418(7) . y
C5 C6 1.505(8) . y
C6 O6 1.445(8) . y
C7 O7 1.175(11) . ?
C7 O6 1.336(10) . ?
C7 C8 1.482(13) . ?
C9 O8 1.21(2) . ?
C9 O8' 1.25(4) . ?
C9 O4 1.340(8) . ?
C9 C10 1.483(10) . ?
C11 O9 1.181(9) . ?
C11 O3 1.349(9) . ?
C11 C12 1.512(11) . ?
C13 O10 1.200(9) . ?
C13 O2 1.342(8) . ?
C13 C14 1.520(10) . ?
C15 C60 1.483(8) . y
C15 N1 1.484(7) . y
C16 N1 1.467(8) . y
C16 C70 1.520(9) . y
C60 C64 1.419(9) . ?
C60 C61 1.445(9) . ?
C61 C62 1.438(9) . ?
C62 C63 1.415(11) . ?
C63 C64 1.409(9) . ?
C65 C69 1.407(10) . ?
C65 C66 1.407(10) . ?
C66 C67 1.396(9) . ?
C67 C68 1.391(11) . ?
C68 C69 1.424(11) . ?
C70 C74 1.417(9) . ?
C70 C71 1.420(10) . ?
C71 C72 1.426(9) . ?
C72 C73 1.429(11) . ?
C73 C74 1.414(10) . ?
C75 C79 1.376(12) . ?
C75 C76 1.410(14) . ?
C76 C77 1.383(15) . ?
C77 C78 1.368(14) . ?
C78 C79 1.348(12) . ?

loop_
_geom_torsion_atom_site_label_1
_geom_torsion_atom_site_label_2
_geom_torsion_atom_site_label_3
_geom_torsion_atom_site_label_4
_geom_torsion
_geom_torsion_site_symmetry_1
_geom_torsion_site_symmetry_2
_geom_torsion_site_symmetry_3
_geom_torsion_site_symmetry_4
_geom_torsion_publ_flag
N1 C1 C2 O2 -67.7(6) . . . . ?
O5 C1 C2 O2 169.8(5) . . . . ?
N1 C1 C2 C3 177.2(5) . . . . ?
O5 C1 C2 C3 54.7(6) . . . . ?
O2 C2 C3 O3 73.7(6) . . . . ?
C1 C2 C3 O3 -170.1(5) . . . . ?
O2 C2 C3 C4 -166.5(5) . . . . ?
C1 C2 C3 C4 -50.3(6) . . . . ?
O3 C3 C4 O4 -72.1(6) . . . . ?
C2 C3 C4 O4 168.7(5) . . . . ?
O3 C3 C4 C5 169.9(5) . . . . ?
C2 C3 C4 C5 50.7(7) . . . . ?
O4 C4 C5 O5 -172.4(5) . . . . ?
C3 C4 C5 O5 -56.0(6) . . . . ?
O4 C4 C5 C6 69.4(7) . . . . ?
C3 C4 C5 C6 -174.2(5) . . . . ?
O5 C5 C6 O6 75.4(6) . . . . ?
C4 C5 C6 O6 -166.1(5) . . . . ?
N1 C15 C60 C64 99.8(8) . . . . ?
N1 C15 C60 C61 -79.4(8) . . . . ?
N1 C15 C60 Fe1 -169.2(5) . . . . ?
C67 Fe1 C60 C64 -165.0(10) . . . . ?
C68 Fe1 C60 C64 47.6(8) . . . . ?
C63 Fe1 C60 C64 -36.7(4) . . . . ?
C65 Fe1 C60 C64 125.0(4) . . . . ?
C62 Fe1 C60 C64 -80.4(4) . . . . ?
C69 Fe1 C60 C64 82.3(5) . . . . ?
C66 Fe1 C60 C64 165.3(4) . . . . ?
C61 Fe1 C60 C64 -117.8(5) . . . . ?
C67 Fe1 C60 C61 -47.2(12) . . . . ?
C68 Fe1 C60 C61 165.4(6) . . . . ?
C63 Fe1 C60 C61 81.1(4) . . . . ?
C64 Fe1 C60 C61 117.8(5) . . . . ?
C65 Fe1 C60 C61 -117.2(4) . . . . ?
C62 Fe1 C60 C61 37.4(4) . . . . ?
C69 Fe1 C60 C61 -159.9(4) . . . . ?
C66 Fe1 C60 C61 -76.9(5) . . . . ?
C67 Fe1 C60 C15 72.2(13) . . . . ?
C68 Fe1 C60 C15 -75.2(9) . . . . ?
C63 Fe1 C60 C15 -159.5(7) . . . . ?
C64 Fe1 C60 C15 -122.8(8) . . . . ?
C65 Fe1 C60 C15 2.2(7) . . . . ?
C62 Fe1 C60 C15 156.9(7) . . . . ?
C69 Fe1 C60 C15 -40.5(7) . . . . ?
C66 Fe1 C60 C15 42.6(8) . . . . ?
C61 Fe1 C60 C15 119.4(8) . . . . ?
C64 C60 C61 C62 1.8(7) . . . . ?
C15 C60 C61 C62 -178.9(5) . . . . ?
Fe1 C60 C61 C62 -57.8(4) . . . . ?
C64 C60 C61 Fe1 59.6(4) . . . . ?
C15 C60 C61 Fe1 -121.1(6) . . . . ?
C67 Fe1 C61 C62 -73.8(5) . . . . ?
C68 Fe1 C61 C62 -36.2(12) . . . . ?
C63 Fe1 C61 C62 37.9(4) . . . . ?
C64 Fe1 C61 C62 81.6(4) . . . . ?
C65 Fe1 C61 C62 -158.4(4) . . . . ?
C69 Fe1 C61 C62 164.9(6) . . . . ?
C66 Fe1 C61 C62 -115.2(4) . . . . ?
C60 Fe1 C61 C62 120.0(6) . . . . ?
C67 Fe1 C61 C60 166.2(4) . . . . ?
C68 Fe1 C61 C60 -156.2(9) . . . . ?
C63 Fe1 C61 C60 -82.1(4) . . . . ?
C64 Fe1 C61 C60 -38.4(4) . . . . ?
C65 Fe1 C61 C60 81.6(5) . . . . ?
C62 Fe1 C61 C60 -120.0(6) . . . . ?
C69 Fe1 C61 C60 44.8(8) . . . . ?
C66 Fe1 C61 C60 124.8(4) . . . . ?
C60 C61 C62 C63 -1.7(7) . . . . ?
Fe1 C61 C62 C63 -59.7(5) . . . . ?
C60 C61 C62 Fe1 58.1(4) . . . . ?
C67 Fe1 C62 C63 -114.3(4) . . . . ?
C68 Fe1 C62 C63 -73.0(5) . . . . ?
C64 Fe1 C62 C63 37.6(4) . . . . ?
C65 Fe1 C62 C63 169.5(6) . . . . ?
C69 Fe1 C62 C63 -39.8(11) . . . . ?
C66 Fe1 C62 C63 -156.5(4) . . . . ?
C60 Fe1 C62 C63 81.3(4) . . . . ?
C61 Fe1 C62 C63 118.7(6) . . . . ?
C67 Fe1 C62 C61 126.9(4) . . . . ?
C68 Fe1 C62 C61 168.3(4) . . . . ?
C63 Fe1 C62 C61 -118.7(6) . . . . ?
C64 Fe1 C62 C61 -81.2(4) . . . . ?
C65 Fe1 C62 C61 50.8(8) . . . . ?
C69 Fe1 C62 C61 -158.5(9) . . . . ?
C66 Fe1 C62 C61 84.8(5) . . . . ?
C60 Fe1 C62 C61 -37.5(4) . . . . ?
C61 C62 C63 C64 0.8(7) . . . . ?
Fe1 C62 C63 C64 -59.4(5) . . . . ?
C61 C62 C63 Fe1 60.3(4) . . . . ?
C67 Fe1 C63 C64 -156.6(4) . . . . ?
C68 Fe1 C63 C64 -115.3(5) . . . . ?
C65 Fe1 C63 C64 -46.4(11) . . . . ?
C62 Fe1 C63 C64 119.3(6) . . . . ?
C69 Fe1 C63 C64 -74.4(5) . . . . ?
C66 Fe1 C63 C64 172.6(6) . . . . ?
C60 Fe1 C63 C64 36.8(4) . . . . ?
C61 Fe1 C63 C64 81.1(4) . . . . ?
C67 Fe1 C63 C62 84.1(5) . . . . ?
C68 Fe1 C63 C62 125.3(4) . . . . ?
C64 Fe1 C63 C62 -119.3(6) . . . . ?
C65 Fe1 C63 C62 -165.7(9) . . . . ?
C69 Fe1 C63 C62 166.3(4) . . . . ?
C66 Fe1 C63 C62 53.2(9) . . . . ?
C60 Fe1 C63 C62 -82.5(4) . . . . ?
C61 Fe1 C63 C62 -38.2(4) . . . . ?
C62 C63 C64 C60 0.3(7) . . . . ?
Fe1 C63 C64 C60 -59.1(4) . . . . ?
C62 C63 C64 Fe1 59.4(5) . . . . ?
C61 C60 C64 C63 -1.3(7) . . . . ?
C15 C60 C64 C63 179.4(6) . . . . ?
Fe1 C60 C64 C63 58.7(4) . . . . ?
C61 C60 C64 Fe1 -60.1(4) . . . . ?
C15 C60 C64 Fe1 120.6(6) . . . . ?
C67 Fe1 C64 C63 50.6(8) . . . . ?
C68 Fe1 C64 C63 81.4(5) . . . . ?
C65 Fe1 C64 C63 164.3(5) . . . . ?
C62 Fe1 C64 C63 -37.7(4) . . . . ?
C69 Fe1 C64 C63 124.2(5) . . . . ?
C66 Fe1 C64 C63 -168.3(10) . . . . ?
C60 Fe1 C64 C63 -120.9(6) . . . . ?
C61 Fe1 C64 C63 -82.1(5) . . . . ?
C67 Fe1 C64 C60 171.5(6) . . . . ?
C68 Fe1 C64 C60 -157.7(5) . . . . ?
C63 Fe1 C64 C60 120.9(6) . . . . ?
C65 Fe1 C64 C60 -74.8(5) . . . . ?
C62 Fe1 C64 C60 83.2(4) . . . . ?
C69 Fe1 C64 C60 -114.9(4) . . . . ?
C66 Fe1 C64 C60 -47.4(12) . . . . ?
C61 Fe1 C64 C60 38.8(4) . . . . ?
C67 Fe1 C65 C69 81.5(5) . . . . ?
C68 Fe1 C65 C69 38.1(5) . . . . ?
C63 Fe1 C65 C69 -36.6(11) . . . . ?
C64 Fe1 C65 C69 -72.2(5) . . . . ?
C62 Fe1 C65 C69 166.7(6) . . . . ?
C66 Fe1 C65 C69 119.0(6) . . . . ?
C60 Fe1 C65 C69 -113.6(5) . . . . ?
C61 Fe1 C65 C69 -156.8(4) . . . . ?
C67 Fe1 C65 C66 -37.4(4) . . . . ?
C68 Fe1 C65 C66 -80.8(5) . . . . ?
C63 Fe1 C65 C66 -155.5(9) . . . . ?
C64 Fe1 C65 C66 168.8(4) . . . . ?
C62 Fe1 C65 C66 47.8(8) . . . . ?
C69 Fe1 C65 C66 -119.0(6) . . . . ?
C60 Fe1 C65 C66 127.5(4) . . . . ?
C61 Fe1 C65 C66 84.3(5) . . . . ?
C69 C65 C66 C67 -1.0(7) . . . . ?
Fe1 C65 C66 C67 59.0(4) . . . . ?
C69 C65 C66 Fe1 -59.9(4) . . . . ?
C68 Fe1 C66 C67 -36.9(5) . . . . ?
C63 Fe1 C66 C67 43.9(9) . . . . ?
C64 Fe1 C66 C67 -154.1(10) . . . . ?
C65 Fe1 C66 C67 -119.1(6) . . . . ?
C62 Fe1 C66 C67 81.6(5) . . . . ?
C69 Fe1 C66 C67 -81.3(5) . . . . ?
C60 Fe1 C66 C67 168.6(4) . . . . ?
C61 Fe1 C66 C67 125.7(4) . . . . ?
C67 Fe1 C66 C65 119.1(6) . . . . ?
C68 Fe1 C66 C65 82.2(5) . . . . ?
C63 Fe1 C66 C65 163.0(7) . . . . ?
C64 Fe1 C66 C65 -35.0(13) . . . . ?
C62 Fe1 C66 C65 -159.3(4) . . . . ?
C69 Fe1 C66 C65 37.8(4) . . . . ?
C60 Fe1 C66 C65 -72.3(5) . . . . ?
C61 Fe1 C66 C65 -115.2(4) . . . . ?
C65 C66 C67 C68 0.4(8) . . . . ?
Fe1 C66 C67 C68 59.5(5) . . . . ?
C65 C66 C67 Fe1 -59.0(4) . . . . ?
C63 Fe1 C67 C68 79.7(5) . . . . ?
C64 Fe1 C67 C68 44.4(8) . . . . ?
C65 Fe1 C67 C68 -82.5(5) . . . . ?
C62 Fe1 C67 C68 122.8(5) . . . . ?
C69 Fe1 C67 C68 -38.7(4) . . . . ?
C66 Fe1 C67 C68 -120.2(6) . . . . ?
C60 Fe1 C67 C68 -157.8(10) . . . . ?
C61 Fe1 C67 C68 164.5(4) . . . . ?
C68 Fe1 C67 C66 120.2(6) . . . . ?
C63 Fe1 C67 C66 -160.1(4) . . . . ?
C64 Fe1 C67 C66 164.6(6) . . . . ?
C65 Fe1 C67 C66 37.7(4) . . . . ?
C62 Fe1 C67 C66 -117.0(5) . . . . ?
C69 Fe1 C67 C66 81.5(5) . . . . ?
C60 Fe1 C67 C66 -37.6(12) . . . . ?
C61 Fe1 C67 C66 -75.3(5) . . . . ?
C66 C67 C68 C69 0.3(8) . . . . ?
Fe1 C67 C68 C69 60.2(5) . . . . ?
C66 C67 C68 Fe1 -59.9(5) . . . . ?
C63 Fe1 C68 C67 -117.2(5) . . . . ?
C64 Fe1 C68 C67 -159.1(4) . . . . ?
C65 Fe1 C68 C67 80.5(5) . . . . ?
C62 Fe1 C68 C67 -76.7(5) . . . . ?
C69 Fe1 C68 C67 118.1(6) . . . . ?
C66 Fe1 C68 C67 36.9(4) . . . . ?
C60 Fe1 C68 C67 167.6(5) . . . . ?
C61 Fe1 C68 C67 -48.4(12) . . . . ?
C67 Fe1 C68 C69 -118.1(6) . . . . ?
C63 Fe1 C68 C69 124.8(5) . . . . ?
C64 Fe1 C68 C69 82.8(5) . . . . ?
C65 Fe1 C68 C69 -37.6(4) . . . . ?
C62 Fe1 C68 C69 165.3(5) . . . . ?
C66 Fe1 C68 C69 -81.2(5) . . . . ?
C60 Fe1 C68 C69 49.6(8) . . . . ?
C61 Fe1 C68 C69 -166.5(9) . . . . ?
C66 C65 C69 C68 1.1(7) . . . . ?
Fe1 C65 C69 C68 -59.1(5) . . . . ?
C66 C65 C69 Fe1 60.2(4) . . . . ?
C67 C68 C69 C65 -0.9(8) . . . . ?
Fe1 C68 C69 C65 59.4(5) . . . . ?
C67 C68 C69 Fe1 -60.3(5) . . . . ?
C67 Fe1 C69 C65 -81.1(5) . . . . ?
C68 Fe1 C69 C65 -118.9(6) . . . . ?
C63 Fe1 C69 C65 167.4(4) . . . . ?
C64 Fe1 C69 C65 126.6(4) . . . . ?
C62 Fe1 C69 C65 -162.1(9) . . . . ?
C66 Fe1 C69 C65 -37.7(4) . . . . ?
C60 Fe1 C69 C65 84.2(5) . . . . ?
C61 Fe1 C69 C65 52.2(8) . . . . ?
C67 Fe1 C69 C68 37.9(4) . . . . ?
C63 Fe1 C69 C68 -73.7(5) . . . . ?
C64 Fe1 C69 C68 -114.5(5) . . . . ?
C65 Fe1 C69 C68 118.9(6) . . . . ?
C62 Fe1 C69 C68 -43.2(12) . . . . ?
C66 Fe1 C69 C68 81.2(5) . . . . ?
C60 Fe1 C69 C68 -156.9(4) . . . . ?
C61 Fe1 C69 C68 171.1(6) . . . . ?
N1 C16 C70 C74 163.8(6) . . . . ?
N1 C16 C70 C71 -18.4(8) . . . . ?
N1 C16 C70 Fe2 -107.9(6) . . . . ?
C75 Fe2 C70 C74 123.1(5) . . . . ?
C77 Fe2 C70 C74 -165.2(11) . . . . ?
C79 Fe2 C70 C74 81.1(5) . . . . ?
C76 Fe2 C70 C74 165.1(6) . . . . ?
C78 Fe2 C70 C74 49.6(9) . . . . ?
C71 Fe2 C70 C74 -119.8(6) . . . . ?
C72 Fe2 C70 C74 -81.8(4) . . . . ?
C73 Fe2 C70 C74 -37.7(4) . . . . ?
C75 Fe2 C70 C71 -117.1(5) . . . . ?
C77 Fe2 C70 C71 -45.3(13) . . . . ?
C79 Fe2 C70 C71 -159.1(5) . . . . ?
C76 Fe2 C70 C71 -75.0(6) . . . . ?
C78 Fe2 C70 C71 169.4(7) . . . . ?
C74 Fe2 C70 C71 119.8(6) . . . . ?
C72 Fe2 C70 C71 38.0(4) . . . . ?
C73 Fe2 C70 C71 82.1(5) . . . . ?
C75 Fe2 C70 C16 4.0(7) . . . . ?
C77 Fe2 C70 C16 75.7(14) . . . . ?
C79 Fe2 C70 C16 -38.0(7) . . . . ?
C76 Fe2 C70 C16 46.0(8) . . . . ?
C78 Fe2 C70 C16 -69.6(10) . . . . ?
C74 Fe2 C70 C16 -119.1(7) . . . . ?
C71 Fe2 C70 C16 121.1(8) . . . . ?
C72 Fe2 C70 C16 159.0(6) . . . . ?
C73 Fe2 C70 C16 -156.8(7) . . . . ?
C74 C70 C71 C72 -1.8(7) . . . . ?
C16 C70 C71 C72 -179.9(6) . . . . ?
Fe2 C70 C71 C72 -59.9(4) . . . . ?
C74 C70 C71 Fe2 58.1(4) . . . . ?
C16 C70 C71 Fe2 -120.0(6) . . . . ?
C75 Fe2 C71 C70 81.9(5) . . . . ?
C77 Fe2 C71 C70 165.2(5) . . . . ?
C79 Fe2 C71 C70 49.2(9) . . . . ?
C76 Fe2 C71 C70 124.8(6) . . . . ?
C78 Fe2 C71 C70 -164.7(11) . . . . ?
C74 Fe2 C71 C70 -37.3(4) . . . . ?
C72 Fe2 C71 C70 -119.0(6) . . . . ?
C73 Fe2 C71 C70 -81.0(4) . . . . ?
C75 Fe2 C71 C72 -159.1(5) . . . . ?
C77 Fe2 C71 C72 -75.8(7) . . . . ?
C79 Fe2 C71 C72 168.2(8) . . . . ?
C76 Fe2 C71 C72 -116.2(6) . . . . ?
C78 Fe2 C71 C72 -45.7(13) . . . . ?
C74 Fe2 C71 C72 81.7(5) . . . . ?
C73 Fe2 C71 C72 38.0(4) . . . . ?
C70 Fe2 C71 C72 119.0(6) . . . . ?
C70 C71 C72 C73 0.7(7) . . . . ?
Fe2 C71 C72 C73 -59.6(5) . . . . ?
C70 C71 C72 Fe2 60.3(4) . . . . ?
C75 Fe2 C72 C71 49.6(9) . . . . ?
C77 Fe2 C72 C71 124.7(6) . . . . ?
C79 Fe2 C72 C71 -164.8(10) . . . . ?
C76 Fe2 C72 C71 82.4(6) . . . . ?
C78 Fe2 C72 C71 165.0(5) . . . . ?
C74 Fe2 C72 C71 -81.4(4) . . . . ?
C73 Fe2 C72 C71 -118.7(6) . . . . ?
C70 Fe2 C72 C71 -37.7(4) . . . . ?
C75 Fe2 C72 C73 168.3(8) . . . . ?
C77 Fe2 C72 C73 -116.6(6) . . . . ?
C79 Fe2 C72 C73 -46.0(12) . . . . ?
C76 Fe2 C72 C73 -158.8(6) . . . . ?
C78 Fe2 C72 C73 -76.2(6) . . . . ?
C74 Fe2 C72 C73 37.3(4) . . . . ?
C71 Fe2 C72 C73 118.7(6) . . . . ?
C70 Fe2 C72 C73 81.0(4) . . . . ?
C71 C72 C73 C74 0.6(8) . . . . ?
Fe2 C72 C73 C74 -58.6(5) . . . . ?
C71 C72 C73 Fe2 59.3(4) . . . . ?
C75 Fe2 C73 C74 -45.4(12) . . . . ?
C77 Fe2 C73 C74 -157.8(6) . . . . ?
C79 Fe2 C73 C74 -76.4(5) . . . . ?
C76 Fe2 C73 C74 168.3(8) . . . . ?
C78 Fe2 C73 C74 -116.3(5) . . . . ?
C71 Fe2 C73 C74 81.5(4) . . . . ?
C72 Fe2 C73 C74 119.6(6) . . . . ?
C70 Fe2 C73 C74 37.7(4) . . . . ?
C75 Fe2 C73 C72 -165.0(9) . . . . ?
C77 Fe2 C73 C72 82.6(6) . . . . ?
C79 Fe2 C73 C72 164.0(4) . . . . ?
C76 Fe2 C73 C72 48.7(10) . . . . ?
C78 Fe2 C73 C72 124.1(5) . . . . ?
C74 Fe2 C73 C72 -119.6(6) . . . . ?
C71 Fe2 C73 C72 -38.1(4) . . . . ?
C70 Fe2 C73 C72 -81.9(4) . . . . ?
C72 C73 C74 C70 -1.7(8) . . . . ?
Fe2 C73 C74 C70 -60.5(5) . . . . ?
C72 C73 C74 Fe2 58.7(5) . . . . ?
C71 C70 C74 C73 2.2(7) . . . . ?
C16 C70 C74 C73 -179.7(6) . . . . ?
Fe2 C70 C74 C73 60.3(5) . . . . ?
C71 C70 C74 Fe2 -58.1(4) . . . . ?
C16 C70 C74 Fe2 120.0(6) . . . . ?
C75 Fe2 C74 C73 164.1(5) . . . . ?
C77 Fe2 C74 C73 50.7(10) . . . . ?
C79 Fe2 C74 C73 123.2(5) . . . . ?
C76 Fe2 C74 C73 -163.6(11) . . . . ?
C78 Fe2 C74 C73 82.6(5) . . . . ?
C71 Fe2 C74 C73 -81.7(5) . . . . ?
C72 Fe2 C74 C73 -37.6(4) . . . . ?
C70 Fe2 C74 C73 -119.1(6) . . . . ?
C75 Fe2 C74 C70 -76.8(5) . . . . ?
C77 Fe2 C74 C70 169.8(8) . . . . ?
C79 Fe2 C74 C70 -117.7(5) . . . . ?
C76 Fe2 C74 C70 -44.5(13) . . . . ?
C78 Fe2 C74 C70 -158.3(4) . . . . ?
C71 Fe2 C74 C70 37.4(4) . . . . ?
C72 Fe2 C74 C70 81.5(4) . . . . ?
C73 Fe2 C74 C70 119.1(6) . . . . ?
C77 Fe2 C75 C79 79.9(6) . . . . ?
C76 Fe2 C75 C79 118.5(8) . . . . ?
C78 Fe2 C75 C79 36.8(5) . . . . ?
C74 Fe2 C75 C79 -75.5(6) . . . . ?
C71 Fe2 C75 C79 -160.2(5) . . . . ?
C72 Fe2 C75 C79 164.0(7) . . . . ?
C73 Fe2 C75 C79 -41.0(13) . . . . ?
C70 Fe2 C75 C79 -117.4(5) . . . . ?
C77 Fe2 C75 C76 -38.6(6) . . . . ?
C79 Fe2 C75 C76 -118.5(8) . . . . ?
C78 Fe2 C75 C76 -81.7(6) . . . . ?
C74 Fe2 C75 C76 166.0(6) . . . . ?
C71 Fe2 C75 C76 81.3(6) . . . . ?
C72 Fe2 C75 C76 45.6(10) . . . . ?
C73 Fe2 C75 C76 -159.4(10) . . . . ?
C70 Fe2 C75 C76 124.1(6) . . . . ?
C79 C75 C76 C77 -0.2(9) . . . . ?
Fe2 C75 C76 C77 60.4(6) . . . . ?
C79 C75 C76 Fe2 -60.6(6) . . . . ?
C75 Fe2 C76 C77 -116.7(8) . . . . ?
C79 Fe2 C76 C77 -79.1(7) . . . . ?
C78 Fe2 C76 C77 -36.9(6) . . . . ?
C74 Fe2 C76 C77 -158.5(10) . . . . ?
C71 Fe2 C76 C77 125.8(6) . . . . ?
C72 Fe2 C76 C77 82.7(7) . . . . ?
C73 Fe2 C76 C77 47.8(11) . . . . ?
C70 Fe2 C76 C77 167.2(6) . . . . ?
C77 Fe2 C76 C75 116.7(8) . . . . ?
C79 Fe2 C76 C75 37.6(5) . . . . ?
C78 Fe2 C76 C75 79.8(6) . . . . ?
C74 Fe2 C76 C75 -41.8(13) . . . . ?
C71 Fe2 C76 C75 -117.5(5) . . . . ?
C72 Fe2 C76 C75 -160.6(5) . . . . ?
C73 Fe2 C76 C75 164.5(7) . . . . ?
C70 Fe2 C76 C75 -76.1(6) . . . . ?
C75 C76 C77 C78 0.5(10) . . . . ?
Fe2 C76 C77 C78 60.4(6) . . . . ?
C75 C76 C77 Fe2 -59.9(6) . . . . ?
C75 Fe2 C77 C78 -80.2(6) . . . . ?
C79 Fe2 C77 C78 -36.5(5) . . . . ?
C76 Fe2 C77 C78 -119.6(9) . . . . ?
C74 Fe2 C77 C78 45.4(11) . . . . ?
C71 Fe2 C77 C78 166.7(5) . . . . ?
C72 Fe2 C77 C78 124.7(6) . . . . ?
C73 Fe2 C77 C78 81.5(6) . . . . ?
C70 Fe2 C77 C78 -158.1(10) . . . . ?
C75 Fe2 C77 C76 39.4(6) . . . . ?
C79 Fe2 C77 C76 83.0(7) . . . . ?
C78 Fe2 C77 C76 119.6(9) . . . . ?
C74 Fe2 C77 C76 165.0(8) . . . . ?
C71 Fe2 C77 C76 -73.7(7) . . . . ?
C72 Fe2 C77 C76 -115.8(7) . . . . ?
C73 Fe2 C77 C76 -159.0(6) . . . . ?
C70 Fe2 C77 C76 -38.5(15) . . . . ?
C76 C77 C78 C79 -0.7(10) . . . . ?
Fe2 C77 C78 C79 59.5(6) . . . . ?
C76 C77 C78 Fe2 -60.2(6) . . . . ?
C75 Fe2 C78 C79 -37.7(6) . . . . ?
C77 Fe2 C78 C79 -119.8(9) . . . . ?
C76 Fe2 C78 C79 -82.4(7) . . . . ?
C74 Fe2 C78 C79 80.5(6) . . . . ?
C71 Fe2 C78 C79 -159.1(10) . . . . ?
C72 Fe2 C78 C79 165.5(5) . . . . ?
C73 Fe2 C78 C79 123.4(6) . . . . ?
C70 Fe2 C78 C79 45.3(10) . . . . ?
C75 Fe2 C78 C77 82.0(7) . . . . ?
C79 Fe2 C78 C77 119.8(9) . . . . ?
C76 Fe2 C78 C77 37.4(6) . . . . ?
C74 Fe2 C78 C77 -159.7(6) . . . . ?
C71 Fe2 C78 C77 -39.3(14) . . . . ?
C72 Fe2 C78 C77 -74.8(7) . . . . ?
C73 Fe2 C78 C77 -116.9(6) . . . . ?
C70 Fe2 C78 C77 165.0(7) . . . . ?
C77 C78 C79 C75 0.5(9) . . . . ?
Fe2 C78 C79 C75 59.8(5) . . . . ?
C77 C78 C79 Fe2 -59.3(6) . . . . ?
C76 C75 C79 C78 -0.2(9) . . . . ?
Fe2 C75 C79 C78 -60.7(6) . . . . ?
C76 C75 C79 Fe2 60.5(6) . . . . ?
C75 Fe2 C79 C78 119.1(8) . . . . ?
C77 Fe2 C79 C78 37.1(6) . . . . ?
C76 Fe2 C79 C78 80.6(7) . . . . ?
C74 Fe2 C79 C78 -117.2(6) . . . . ?
C71 Fe2 C79 C78 165.0(8) . . . . ?
C72 Fe2 C79 C78 -40.3(13) . . . . ?
C73 Fe2 C79 C78 -75.5(7) . . . . ?
C70 Fe2 C79 C78 -159.7(6) . . . . ?
C77 Fe2 C79 C75 -82.0(7) . . . . ?
C76 Fe2 C79 C75 -38.4(6) . . . . ?
C78 Fe2 C79 C75 -119.1(8) . . . . ?
C74 Fe2 C79 C75 123.7(6) . . . . ?
C71 Fe2 C79 C75 45.9(11) . . . . ?
C72 Fe2 C79 C75 -159.4(9) . . . . ?
C73 Fe2 C79 C75 165.4(6) . . . . ?
C70 Fe2 C79 C75 81.2(6) . . . . ?
O10 C13 O2 C2 3.3(10) . . . . ?
C14 C13 O2 C2 -178.6(5) . . . . ?
C3 C2 O2 C13 -134.4(5) . . . . ?
C1 C2 O2 C13 107.8(6) . . . . ?
O9 C11 O3 C3 7.5(12) . . . . ?
C12 C11 O3 C3 -172.0(6) . . . . ?
C4 C3 O3 C11 96.6(7) . . . . ?
C2 C3 O3 C11 -140.9(6) . . . . ?
O8 C9 O4 C4 21(3) . . . . ?
O8' C9 O4 C4 -15(7) . . . . ?
C10 C9 O4 C4 -169.8(6) . . . . ?
C3 C4 O4 C9 122.3(7) . . . . ?
C5 C4 O4 C9 -119.1(7) . . . . ?
C6 C5 O5 C1 -173.4(5) . . . . ?
C4 C5 O5 C1 65.8(6) . . . . ?
N1 C1 O5 C5 169.5(5) . . . . ?
C2 C1 O5 C5 -65.4(6) . . . . ?
O7 C7 O6 C6 5.9(13) . . . . ?
C8 C7 O6 C6 -172.0(6) . . . . ?
C5 C6 O6 C7 92.8(7) . . . . ?
O5 C1 N1 C16 -73.6(6) . . . . ?
C2 C1 N1 C16 164.7(5) . . . . ?
O5 C1 N1 C15 54.3(7) . . . . ?
C2 C1 N1 C15 -67.4(7) . . . . ?
C70 C16 N1 C1 -77.0(6) . . . . ?
C70 C16 N1 C15 152.8(5) . . . . ?
C60 C15 N1 C1 166.2(6) . . . . ?
C60 C15 N1 C16 -66.1(7) . . . . ?
